data_4506285
loop_
_publ_author_name
'Wang, Hao'
'Liu, Sui-Jun'
'Tian, Dan'
'Jia, Ji-Min'
'Hu, Tong-Liang'

_publ_section_title
;
 Temperature-Dependent Structures of Lanthanide Metal--Organic Frameworks
 Based on Furan-2,5-Dicarboxylate and Oxalate
;
_journal_issue 6
_journal_name_full 'Crystal Growth &amp; Design'
_journal_page_first 3263
_journal_paper_doi 10.1021/cg3004036
_journal_volume 12
_journal_year 2012
_chemical_formula_moiety 'C7 H6 Dy O9,H2 O'
_chemical_formula_sum 'C7 H8 Dy O10'
_chemical_formula_weight 414.63
_chemical_name_systematic
; 
 ? 
;
_space_group_IT_number 15
_symmetry_cell_setting monoclinic
_symmetry_space_group_name_Hall '-C 2yc'
_symmetry_space_group_name_H-M 'C 1 2/c 1'
_atom_sites_solution_hydrogens geom
_atom_sites_solution_primary direct
_atom_sites_solution_secondary difmap
_audit_creation_method SHELXL-97
_cell_angle_alpha 90.00
_cell_angle_beta 117.62(3)
_cell_angle_gamma 90.00
_cell_formula_units_Z 8
_cell_length_a 16.727(3)
_cell_length_b 10.537(2)
_cell_length_c 13.656(3)
_cell_measurement_reflns_used 10424
_cell_measurement_temperature 293(2)
_cell_measurement_theta_max 27.52
_cell_measurement_theta_min 3.21
_cell_volume 2132.6(9)
_computing_structure_refinement 'SHELXL-97 (Sheldrick, 1997)'
_computing_structure_solution 'SHELXS-97 (Sheldrick, 1990)'
_diffrn_ambient_temperature 293(2)
_diffrn_measured_fraction_theta_full 0.998
_diffrn_measured_fraction_theta_max 0.998
_diffrn_measurement_device_type 'Rigaku SCXmini diffractometer'
_diffrn_measurement_method \w
_diffrn_radiation_monochromator graphite
_diffrn_radiation_source 'fine-focus sealed tube'
_diffrn_radiation_type MoK\a
_diffrn_radiation_wavelength 0.71073
_diffrn_reflns_av_R_equivalents 0.0449
_diffrn_reflns_av_sigmaI/netI 0.0314
_diffrn_reflns_limit_h_max 20
_diffrn_reflns_limit_h_min -20
_diffrn_reflns_limit_k_max 12
_diffrn_reflns_limit_k_min -12
_diffrn_reflns_limit_l_max 16
_diffrn_reflns_limit_l_min -16
_diffrn_reflns_number 9213
_diffrn_reflns_theta_full 25.20
_diffrn_reflns_theta_max 25.20
_diffrn_reflns_theta_min 3.21
_diffrn_standards_decay_% 0
_diffrn_standards_interval_time 0
_diffrn_standards_number 0
_exptl_absorpt_coefficient_mu 7.057
_exptl_absorpt_correction_T_max 0.2517
_exptl_absorpt_correction_T_min 0.2426
_exptl_absorpt_correction_type multi-scan
_exptl_absorpt_process_details Higashi,1995
_exptl_crystal_colour colorless
_exptl_crystal_density_diffrn 2.583
_exptl_crystal_density_method 'not measured'
_exptl_crystal_description block
_exptl_crystal_F_000 1568
_exptl_crystal_size_max 0.28
_exptl_crystal_size_mid 0.27
_exptl_crystal_size_min 0.27
_refine_diff_density_max 0.689
_refine_diff_density_min -0.916
_refine_diff_density_rms 0.219
_refine_ls_extinction_method none
_refine_ls_goodness_of_fit_ref 1.014
_refine_ls_hydrogen_treatment constr
_refine_ls_matrix_type full
_refine_ls_number_parameters 168
_refine_ls_number_reflns 1917
_refine_ls_number_restraints 0
_refine_ls_restrained_S_all 1.014
_refine_ls_R_factor_all 0.0317
_refine_ls_R_factor_gt 0.0262
_refine_ls_shift/su_max 0.001
_refine_ls_shift/su_mean 0.000
_refine_ls_structure_factor_coef Fsqd
_refine_ls_weighting_details 'calc w=1/[\s^2^(Fo^2^)+(0.0256P)^2^+23.0050P] where P=(Fo^2^+2Fc^2^)/3'
_refine_ls_weighting_scheme calc
_refine_ls_wR_factor_gt 0.0594
_refine_ls_wR_factor_ref 0.0615
_reflns_number_gt 1738
_reflns_number_total 1917
_reflns_threshold_expression >2sigma(I)
_cod_data_source_file cg3004036_si_002.cif
_cod_data_source_block 8
_cod_depositor_comments
;
The following automatic conversions were performed:

'_symmetry_cell_setting' value 'Monoclinic' changed to 'monoclinic'
according to /home/saulius/struct/CIF-dictionaries/cif_core.dic
dictionary named 'cif_core.dic' version 2.4.1 from 2010-06-29.

Automatic conversion script
Id: cif_fix_values 1891 2012-01-12 08:04:46Z andrius 
;
_cod_original_cell_volume 2132.5(7)
_cod_original_sg_symbol_Hall '-C 2yc '
_cod_original_sg_symbol_H-M 'C 2/c '
_cod_database_code 4506285

loop_
_symmetry_equiv_pos_as_xyz
'x, y, z'
'-x, y, -z+1/2'
'x+1/2, y+1/2, z'
'-x+1/2, y+1/2, -z+1/2'
'-x, -y, -z'
'x, -y, z-1/2'
'-x+1/2, -y+1/2, -z'
'x+1/2, -y+1/2, z-1/2'

loop_
_atom_site_label
_atom_site_type_symbol
_atom_site_fract_x
_atom_site_fract_y
_atom_site_fract_z
_atom_site_U_iso_or_equiv
_atom_site_adp_type
_atom_site_occupancy
_atom_site_symmetry_multiplicity
_atom_site_calc_flag
_atom_site_refinement_flags
O2 O 0.1422(3) 1.1925(4) 0.9614(4) 0.0299(10) Uani 1 1 d .
O1 O 0.2315(2) 1.0230(4) 0.9957(3) 0.0225(9) Uani 1 1 d .
C1 C 0.1555(4) 1.0755(5) 0.9612(5) 0.0157(12) Uani 1 1 d .
O9 O -0.1176(2) 0.3815(4) 0.6873(3) 0.0221(9) Uani 1 1 d .
O4 O -0.0599(3) 0.6206(4) 0.9015(4) 0.0242(10) Uani 1 1 d .
Dy1 Dy 0.135435(16) 0.40340(2) 0.99738(2) 0.01443(10) Uani 1 1 d .
O3 O 0.0915(2) 0.8645(3) 0.9281(3) 0.0177(9) Uani 1 1 d .
C5 C 0.0096(4) 0.8077(5) 0.8899(5) 0.0178(12) Uani 1 1 d .
O5 O 0.0770(3) 0.6064(4) 0.9121(4) 0.0285(10) Uani 1 1 d .
O8 O -0.0191(3) 0.3566(4) 0.8642(3) 0.0209(9) Uani 1 1 d .
O1W O 0.2715(3) 0.7974(5) 0.1368(4) 0.0347(11) Uani 1 1 d G
H1WA H 0.3232 0.7838 0.1419 0.052 Uiso 1 1 d G
H1WB H 0.2448 0.8543 0.0888 0.052 Uiso 1 1 d G
O3W O 0.2485(3) 0.3092(5) 1.1688(4) 0.0364(11) Uani 1 1 d .
H3WB H 0.2257 0.2964 1.2120 0.055 Uiso 1 1 d R
H3WA H 0.2659 0.2392 1.1545 0.055 Uiso 1 1 d R
C3 C -0.0145(4) 1.0162(5) 0.8697(5) 0.0232(13) Uani 1 1 d .
H3 H -0.0424 1.0952 0.8527 0.028 Uiso 1 1 calc R
C6 C 0.0094(4) 0.6680(5) 0.9018(5) 0.0154(12) Uani 1 1 d .
C4 C -0.0575(4) 0.8965(5) 0.8515(5) 0.0237(13) Uani 1 1 d .
H4 H -0.1193 0.8813 0.8197 0.028 Uiso 1 1 calc R
C7 C -0.0398(4) 0.3704(5) 0.7647(5) 0.0156(12) Uani 1 1 d .
C2 C 0.0755(4) 0.9926(5) 0.9170(5) 0.0165(12) Uani 1 1 d .
O2W O 0.1903(3) 0.5646(4) 1.1406(4) 0.0338(11) Uani 1 1 d .
H2WA H 0.2022 0.6340 1.1159 0.051 Uiso 1 1 d R
H2WB H 0.1498 0.5808 1.1616 0.051 Uiso 1 1 d R

loop_
_atom_site_aniso_label
_atom_site_aniso_U_11
_atom_site_aniso_U_22
_atom_site_aniso_U_33
_atom_site_aniso_U_23
_atom_site_aniso_U_13
_atom_site_aniso_U_12
O2 0.032(2) 0.010(2) 0.050(3) -0.001(2) 0.022(2) -0.0035(18)
O1 0.012(2) 0.021(2) 0.031(2) 0.0017(18) 0.0070(18) -0.0039(17)
C1 0.016(3) 0.014(3) 0.019(3) -0.001(2) 0.010(2) -0.002(2)
O9 0.0119(19) 0.032(2) 0.021(2) 0.0024(18) 0.0069(17) 0.0013(17)
O4 0.025(2) 0.018(2) 0.037(3) -0.0033(19) 0.021(2) -0.0073(17)
Dy1 0.01149(15) 0.01145(14) 0.02096(16) -0.00121(11) 0.00802(11) -0.00137(11)
O3 0.0132(19) 0.0099(18) 0.029(2) -0.0012(16) 0.0086(18) -0.0019(15)
C5 0.015(3) 0.017(3) 0.022(3) -0.001(2) 0.009(2) -0.003(2)
O5 0.020(2) 0.017(2) 0.052(3) 0.001(2) 0.020(2) 0.0027(18)
O8 0.016(2) 0.022(2) 0.026(2) -0.0053(18) 0.0106(18) -0.0052(17)
O1W 0.030(2) 0.036(3) 0.040(3) 0.013(2) 0.018(2) 0.003(2)
O3W 0.039(3) 0.044(3) 0.032(3) 0.012(2) 0.021(2) 0.019(2)
C3 0.020(3) 0.013(3) 0.038(4) 0.004(3) 0.014(3) 0.004(2)
C6 0.012(3) 0.014(3) 0.018(3) -0.001(2) 0.005(2) -0.001(2)
C4 0.016(3) 0.019(3) 0.033(4) -0.002(3) 0.009(3) -0.002(2)
C7 0.016(3) 0.011(3) 0.024(3) -0.001(2) 0.013(3) 0.001(2)
C2 0.015(3) 0.012(3) 0.023(3) 0.001(2) 0.009(2) -0.001(2)
O2W 0.041(3) 0.027(2) 0.050(3) -0.018(2) 0.035(3) -0.013(2)

loop_
_atom_type_symbol
_atom_type_description
_atom_type_scat_dispersion_real
_atom_type_scat_dispersion_imag
_atom_type_scat_source
C C 0.0033 0.0016 'International Tables Vol C Tables 4.2.6.8 and 6.1.1.4'
H H 0.0000 0.0000 'International Tables Vol C Tables 4.2.6.8 and 6.1.1.4'
O O 0.0106 0.0060 'International Tables Vol C Tables 4.2.6.8 and 6.1.1.4'
Dy Dy -0.1892 4.4098 'International Tables Vol C Tables 4.2.6.8 and 6.1.1.4'

loop_
_geom_angle_atom_site_label_1
_geom_angle_atom_site_label_2
_geom_angle_atom_site_label_3
_geom_angle
_geom_angle_site_symmetry_1
_geom_angle_site_symmetry_3
C1 O2 Dy1 169.1(4) . 1_565
C1 O1 Dy1 130.6(3) . 7_567
O2 C1 O1 125.4(5) . .
O2 C1 C2 117.2(5) . .
O1 C1 C2 117.4(5) . .
C7 O9 Dy1 118.1(3) . 2_556
C6 O4 Dy1 144.1(4) . 5_567
O4 Dy1 O2 96.82(15) 5_567 1_545
O4 Dy1 O1 143.64(15) 5_567 7_567
O2 Dy1 O1 101.03(14) 1_545 7_567
O4 Dy1 O9 142.17(14) 5_567 2_556
O2 Dy1 O9 71.17(15) 1_545 2_556
O1 Dy1 O9 74.03(14) 7_567 2_556
O4 Dy1 O5 100.17(14) 5_567 .
O2 Dy1 O5 143.66(16) 1_545 .
O1 Dy1 O5 83.65(14) 7_567 .
O9 Dy1 O5 75.76(15) 2_556 .
O4 Dy1 O8 74.56(15) 5_567 .
O2 Dy1 O8 77.48(14) 1_545 .
O1 Dy1 O8 140.23(14) 7_567 .
O9 Dy1 O8 67.88(13) 2_556 .
O5 Dy1 O8 76.48(14) . .
O4 Dy1 O2W 72.40(14) 5_567 .
O2 Dy1 O2W 144.51(17) 1_545 .
O1 Dy1 O2W 74.70(15) 7_567 .
O9 Dy1 O2W 136.71(15) 2_556 .
O5 Dy1 O2W 71.69(16) . .
O8 Dy1 O2W 128.35(14) . .
O4 Dy1 O3W 76.95(15) 5_567 .
O2 Dy1 O3W 73.56(17) 1_545 .
O1 Dy1 O3W 78.11(15) 7_567 .
O9 Dy1 O3W 129.11(14) 2_556 .
O5 Dy1 O3W 141.66(16) . .
O8 Dy1 O3W 136.13(15) . .
O2W Dy1 O3W 71.08(17) . .
C5 O3 C2 106.3(4) . .
O3 C5 C4 110.4(5) . .
O3 C5 C6 116.7(5) . .
C4 C5 C6 132.8(5) . .
C6 O5 Dy1 130.9(4) . .
C7 O8 Dy1 117.1(3) . .
H1WA O1W H1WB 109.5 . .
Dy1 O3W H3WB 109.5 . .
Dy1 O3W H3WA 109.2 . .
H3WB O3W H3WA 109.5 . .
C2 C3 C4 106.4(5) . .
C2 C3 H3 126.8 . .
C4 C3 H3 126.8 . .
O5 C6 O4 125.2(5) . .
O5 C6 C5 118.6(5) . .
O4 C6 C5 116.2(5) . .
C5 C4 C3 106.4(5) . .
C5 C4 H4 126.8 . .
C3 C4 H4 126.8 . .
O9 C7 O8 126.2(5) . .
O9 C7 C7 117.6(6) . 2_556
O8 C7 C7 116.2(6) . 2_556
C3 C2 O3 110.4(5) . .
C3 C2 C1 133.1(5) . .
O3 C2 C1 116.4(4) . .
Dy1 O2W H2WA 110.2 . .
Dy1 O2W H2WB 110.1 . .
H2WA O2W H2WB 108.6 . .

loop_
_geom_bond_atom_site_label_1
_geom_bond_atom_site_label_2
_geom_bond_distance
_geom_bond_site_symmetry_2
O2 C1 1.253(7) .
O2 Dy1 2.290(4) 1_565
O1 C1 1.260(6) .
O1 Dy1 2.318(4) 7_567
C1 C2 1.472(7) .
O9 C7 1.245(7) .
O9 Dy1 2.409(4) 2_556
O4 C6 1.260(6) .
O4 Dy1 2.278(4) 5_567
Dy1 O4 2.278(4) 5_567
Dy1 O2 2.290(4) 1_545
Dy1 O1 2.318(4) 7_567
Dy1 O9 2.409(4) 2_556
Dy1 O5 2.415(4) .
Dy1 O8 2.423(4) .
Dy1 O2W 2.427(4) .
Dy1 O3W 2.436(4) .
O3 C5 1.358(6) .
O3 C2 1.371(6) .
C5 C4 1.366(8) .
C5 C6 1.481(8) .
O5 C6 1.254(7) .
O8 C7 1.246(7) .
O1W H1WA 0.8474 .
O1W H1WB 0.8468 .
O3W H3WB 0.8489 .
O3W H3WA 0.8483 .
C3 C2 1.358(8) .
C3 C4 1.416(8) .
C3 H3 0.9300 .
C4 H4 0.9300 .
C7 C7 1.558(10) 2_556
O2W H2WA 0.8664 .
O2W H2WB 0.8663 .
